data_7246670
loop_
_publ_author_name
'Kharraz, Haia'
'Hachem, Hadi'
'Le Gal, Yann'
'Roisnel, Thierry'
'Jeannin, Olivier'
'Barri\`ere, Fr\'ed\'eric'
'Guizouarn, Thierry'
'Lorcy, Dominique'

_publ_section_title
;
 Non-covalent interactions in neutral and oxidized tetrathiafulvalenes
;
_journal_issue 19
_journal_name_full CrystEngComm
_journal_page_first 2946
_journal_page_last 2958
_journal_paper_doi 10.1039/D3CE00257H
_journal_volume 25
_journal_year 2023
_chemical_compound_source 'synthesis as described'
_chemical_formula_moiety 'C9 H7 N S7'
_chemical_formula_sum 'C9 H7 N S7'
_chemical_formula_weight 353.58
_space_group_crystal_system triclinic
_space_group_IT_number 2
_space_group_name_Hall '-P 1'
_space_group_name_H-M_alt 'P -1'
_atom_sites_solution_hydrogens geom
_atom_sites_solution_primary dual
_atom_sites_solution_secondary difmap
_audit_update_record
;
2023-03-01 deposited with the CCDC.	2023-04-25 downloaded from the CCDC.
;
_cell_angle_alpha 100.130(10)
_cell_angle_beta 101.742(10)
_cell_angle_gamma 113.220(10)
_cell_formula_units_Z 2
_cell_length_a 7.906(2)
_cell_length_b 8.704(3)
_cell_length_c 11.633(3)
_cell_measurement_reflns_used 9357
_cell_measurement_temperature 296(2)
_cell_measurement_theta_max 27.4637
_cell_measurement_theta_min 2.6563
_cell_measurement_wavelength 0.710730
_cell_volume 690.5(4)
_computing_cell_refinement 'APEX3 (Bruker, 2015)'
_computing_data_collection 'Bruker APEX3 (Bruker, 2015)'
_computing_data_reduction 'SAINT (Bruker, 2014)'
_computing_molecular_graphics
;
   'SXGRAPH (L. Farrugia, 1999), Mercury (CSD, 2020)'
;
_computing_publication_material 'CRYSCALC (T. Roisnel, local program, 2021)'
_computing_structure_refinement 'SHELXL-2019_2 (Sheldrick, 2019)'
_computing_structure_solution 'SHELXT (Sheldrick, 2015)'
_diffrn_ambient_temperature 296(2)
_diffrn_detector CMOS-PHOTON70
_diffrn_measured_fraction_theta_full 0.978
_diffrn_measured_fraction_theta_max 0.975
_diffrn_measurement_device_type 'D8 VENTURE Bruker AXS'
_diffrn_measurement_method 'rotation images'
_diffrn_orient_matrix_UB_11 0.0176094
_diffrn_orient_matrix_UB_12 -0.1070335
_diffrn_orient_matrix_UB_13 -0.0262470
_diffrn_orient_matrix_UB_21 0.1382699
_diffrn_orient_matrix_UB_22 0.0640294
_diffrn_orient_matrix_UB_23 0.0514971
_diffrn_orient_matrix_UB_31 -0.0375923
_diffrn_orient_matrix_UB_32 -0.0381026
_diffrn_orient_matrix_UB_33 0.0710428
_diffrn_radiation_monochromator 'multilayer monochromator'
_diffrn_radiation_probe x-ray
_diffrn_radiation_source 'Incoatec microfocus sealed tube'
_diffrn_radiation_type MoK\a
_diffrn_radiation_wavelength 0.71073
_diffrn_reflns_av_R_equivalents 0.0303
_diffrn_reflns_av_unetI/netI 0.0249
_diffrn_reflns_limit_h_max 10
_diffrn_reflns_limit_h_min -10
_diffrn_reflns_limit_k_max 11
_diffrn_reflns_limit_k_min -11
_diffrn_reflns_limit_l_max 14
_diffrn_reflns_limit_l_min -15
_diffrn_reflns_number 14575
_diffrn_reflns_theta_full 25.242
_diffrn_reflns_theta_max 27.487
_diffrn_reflns_theta_min 2.955
_diffrn_source_current 1.00
_diffrn_source_power 50.0
_diffrn_source_voltage 50.00
_exptl_absorpt_coefficient_mu 1.116
_exptl_absorpt_correction_T_max 0.765
_exptl_absorpt_correction_T_min 0.648
_exptl_absorpt_correction_type multi-scan
_exptl_absorpt_process_details
;
  [Sheldrick, G.M. (2014). SADABS Bruker AXS Inc., Madison, Wisconsin, USA]
;
_exptl_crystal_colour orange
_exptl_crystal_density_diffrn 1.701
_exptl_crystal_description prism
_exptl_crystal_F_000 360
_exptl_crystal_size_max 0.530
_exptl_crystal_size_mid 0.330
_exptl_crystal_size_min 0.240
_refine_diff_density_max 0.262
_refine_diff_density_min -0.219
_refine_diff_density_rms 0.041
_refine_ls_extinction_coef 0.023(5)
_refine_ls_extinction_method 'SHELXL-2019_2 (Sheldrick 2019)'
_refine_ls_goodness_of_fit_ref 1.042
_refine_ls_hydrogen_treatment constr
_refine_ls_matrix_type full
_refine_ls_number_parameters 157
_refine_ls_number_reflns 3075
_refine_ls_number_restraints 0
_refine_ls_restrained_S_all 1.042
_refine_ls_R_factor_all 0.0319
_refine_ls_R_factor_gt 0.0274
_refine_ls_shift/su_max 0.002
_refine_ls_shift/su_mean 0.000
_refine_ls_structure_factor_coef Fsqd
_refine_ls_weighting_details 'w=1/[\s^2^(Fo^2^)+(0.0283P)^2^+0.2722P] where P=(Fo^2^+2Fc^2^)/3'
_refine_ls_weighting_scheme calc
_refine_ls_wR_factor_gt 0.0687
_refine_ls_wR_factor_ref 0.0727
_reflns_number_gt 2738
_reflns_number_total 3075
_reflns_threshold_expression >2sigma(I)
_cod_data_source_file d3ce00257h2.cif
_cod_data_source_block TTFH
_cod_depositor_comments 'Adding full bibliography for 7246664--7246672.cif.'
_cod_original_cell_volume 690.4(3)
_cod_database_code 7246670

loop_
_space_group_symop_operation_xyz
'x, y, z'
'-x, -y, -z'

loop_
_atom_site_label
_atom_site_type_symbol
_atom_site_fract_x
_atom_site_fract_y
_atom_site_fract_z
_atom_site_U_iso_or_equiv
_atom_site_adp_type
_atom_site_occupancy
_atom_site_site_symmetry_order
_atom_site_calc_flag
_atom_site_refinement_flags_posn
_atom_site_refinement_flags_adp
_atom_site_refinement_flags_occupancy
_atom_site_disorder_assembly
_atom_site_disorder_group
C1 C 0.4490(3) 0.7234(3) 1.00034(17) 0.0575(5) Uani 1 1 d . . . . .
H1 H 0.473417 0.805760 1.072224 0.069 Uiso 1 1 calc R U . . .
N2 N 0.5844(2) 0.7289(2) 0.95201(13) 0.0502(4) Uani 1 1 d . . . . .
C3 C 0.5058(2) 0.5923(2) 0.84743(14) 0.0376(3) Uani 1 1 d . . . . .
C4 C 0.3139(2) 0.48451(19) 0.81786(13) 0.0357(3) Uani 1 1 d . . . . .
C5 C 0.4280(2) 0.35886(19) 0.65182(14) 0.0352(3) Uani 1 1 d . . . . .
C6 C 0.4314(2) 0.26080(19) 0.54996(13) 0.0336(3) Uani 1 1 d . . . . .
C7 C 0.3459(2) 0.02825(19) 0.34673(13) 0.0332(3) Uani 1 1 d . . . . .
C8 C 0.0843(3) -0.0777(3) 0.11884(19) 0.0739(7) Uani 1 1 d . . . . .
H8A H 0.011390 -0.033831 0.159433 0.111 Uiso 1 1 calc R U . . .
H8B H -0.001780 -0.171234 0.046617 0.111 Uiso 1 1 calc R U . . .
H8C H 0.175096 0.014202 0.096289 0.111 Uiso 1 1 calc R U . . .
C9 C 0.5344(2) 0.13599(19) 0.37140(13) 0.0324(3) Uani 1 1 d . . . . .
C10 C 0.9050(2) 0.2845(3) 0.35341(18) 0.0523(4) Uani 1 1 d . . . . .
H10A H 0.898967 0.393543 0.359173 0.078 Uiso 1 1 calc R U . . .
H10B H 0.992410 0.278126 0.308413 0.078 Uiso 1 1 calc R U . . .
H10C H 0.949920 0.276374 0.434182 0.078 Uiso 1 1 calc R U . . .
S1 S 0.22156(7) 0.55590(6) 0.92488(4) 0.04997(14) Uani 1 1 d . . . . .
S2 S 0.20916(6) 0.30538(5) 0.68989(4) 0.04515(13) Uani 1 1 d . . . . .
S3 S 0.63273(6) 0.54434(6) 0.75193(4) 0.04615(13) Uani 1 1 d . . . . .
S4 S 0.64209(5) 0.31015(5) 0.50575(4) 0.04131(13) Uani 1 1 d . . . . .
S5 S 0.22870(5) 0.07381(5) 0.45180(4) 0.04086(12) Uani 1 1 d . . . . .
S6 S 0.21232(6) -0.15700(5) 0.22064(4) 0.04139(13) Uani 1 1 d . . . . .
S7 S 0.67070(6) 0.10925(6) 0.27628(4) 0.05318(15) Uani 1 1 d . . . . .

loop_
_atom_site_aniso_label
_atom_site_aniso_U_11
_atom_site_aniso_U_22
_atom_site_aniso_U_33
_atom_site_aniso_U_23
_atom_site_aniso_U_13
_atom_site_aniso_U_12
C1 0.0563(11) 0.0541(11) 0.0410(9) -0.0121(8) 0.0182(8) 0.0129(9)
N2 0.0440(8) 0.0470(8) 0.0389(8) -0.0078(6) 0.0112(6) 0.0089(7)
C3 0.0356(7) 0.0344(8) 0.0336(8) -0.0004(6) 0.0122(6) 0.0097(6)
C4 0.0372(7) 0.0330(7) 0.0321(7) 0.0014(6) 0.0145(6) 0.0121(6)
C5 0.0337(7) 0.0290(7) 0.0361(8) 0.0011(6) 0.0142(6) 0.0091(6)
C6 0.0320(7) 0.0300(7) 0.0340(7) 0.0020(6) 0.0132(6) 0.0104(6)
C7 0.0319(7) 0.0318(7) 0.0303(7) 0.0007(6) 0.0099(6) 0.0119(6)
C8 0.0623(13) 0.0646(14) 0.0568(12) 0.0215(10) -0.0103(10) 0.0032(11)
C9 0.0312(7) 0.0320(7) 0.0307(7) 0.0030(6) 0.0106(6) 0.0128(6)
C10 0.0328(8) 0.0606(11) 0.0587(11) 0.0111(9) 0.0182(8) 0.0164(8)
S1 0.0481(2) 0.0493(3) 0.0449(2) -0.00166(19) 0.02518(19) 0.0152(2)
S2 0.0336(2) 0.0377(2) 0.0453(2) -0.00901(17) 0.01787(17) 0.00325(17)
S3 0.0322(2) 0.0423(2) 0.0451(2) -0.00789(17) 0.01641(17) 0.00434(17)
S4 0.03028(19) 0.0373(2) 0.0398(2) -0.00679(16) 0.01371(16) 0.00480(16)
S5 0.03030(19) 0.0365(2) 0.0424(2) -0.00501(16) 0.01510(16) 0.00646(16)
S6 0.0378(2) 0.0369(2) 0.0344(2) -0.00427(16) 0.00897(16) 0.00883(16)
S7 0.0407(2) 0.0546(3) 0.0468(3) -0.0089(2) 0.02277(19) 0.0093(2)

loop_
_atom_type_symbol
_atom_type_description
_atom_type_scat_dispersion_real
_atom_type_scat_dispersion_imag
_atom_type_scat_source
C C 0.0033 0.0016 'International Tables Vol C Tables 4.2.6.8 and 6.1.1.4'
H H 0.0000 0.0000 'International Tables Vol C Tables 4.2.6.8 and 6.1.1.4'
N N 0.0061 0.0033 'International Tables Vol C Tables 4.2.6.8 and 6.1.1.4'
S S 0.1246 0.1234 'International Tables Vol C Tables 4.2.6.8 and 6.1.1.4'

loop_
_geom_angle_atom_site_label_1
_geom_angle_atom_site_label_2
_geom_angle_atom_site_label_3
_geom_angle
_geom_angle_site_symmetry_1
_geom_angle_site_symmetry_3
_geom_angle_publ_flag
N2 C1 S1 116.70(13) . . ?
N2 C1 H1 121.7 . . ?
S1 C1 H1 121.7 . . ?
C1 N2 C3 108.46(15) . . ?
C4 C3 N2 116.88(14) . . ?
C4 C3 S3 117.85(11) . . ?
N2 C3 S3 125.25(12) . . ?
C3 C4 S1 109.42(11) . . ?
C3 C4 S2 118.79(11) . . ?
S1 C4 S2 131.75(9) . . ?
C6 C5 S3 123.07(12) . . ?
C6 C5 S2 120.21(12) . . ?
S3 C5 S2 116.71(8) . . ?
C5 C6 S5 123.09(12) . . ?
C5 C6 S4 122.26(12) . . ?
S5 C6 S4 114.65(8) . . ?
C9 C7 S6 124.67(11) . . ?
C9 C7 S5 117.33(11) . . ?
S6 C7 S5 117.96(8) . . ?
S6 C8 H8A 109.5 . . ?
S6 C8 H8B 109.5 . . ?
H8A C8 H8B 109.5 . . ?
S6 C8 H8C 109.5 . . ?
H8A C8 H8C 109.5 . . ?
H8B C8 H8C 109.5 . . ?
C7 C9 S7 122.95(12) . . ?
C7 C9 S4 117.14(11) . . ?
S7 C9 S4 119.91(8) . . ?
S7 C10 H10A 109.5 . . ?
S7 C10 H10B 109.5 . . ?
H10A C10 H10B 109.5 . . ?
S7 C10 H10C 109.5 . . ?
H10A C10 H10C 109.5 . . ?
H10B C10 H10C 109.5 . . ?
C4 S1 C1 88.54(8) . . ?
C4 S2 C5 93.11(7) . . ?
C3 S3 C5 93.50(7) . . ?
C9 S4 C6 95.51(7) . . ?
C6 S5 C7 95.35(7) . . ?
C7 S6 C8 101.38(9) . . ?
C9 S7 C10 103.49(8) . . ?

loop_
_geom_bond_atom_site_label_1
_geom_bond_atom_site_label_2
_geom_bond_distance
_geom_bond_site_symmetry_2
_geom_bond_publ_flag
C1 N2 1.295(2) . ?
C1 S1 1.723(2) . ?
C1 H1 0.9300 . ?
N2 C3 1.371(2) . ?
C3 C4 1.361(2) . ?
C3 S3 1.7426(16) . ?
C4 S1 1.7100(15) . ?
C4 S2 1.7310(15) . ?
C5 C6 1.345(2) . ?
C5 S3 1.7588(15) . ?
C5 S2 1.7761(15) . ?
C6 S5 1.7511(15) . ?
C6 S4 1.7562(15) . ?
C7 C9 1.345(2) . ?
C7 S6 1.7497(15) . ?
C7 S5 1.7580(15) . ?
C8 S6 1.804(2) . ?
C8 H8A 0.9600 . ?
C8 H8B 0.9600 . ?
C8 H8C 0.9600 . ?
C9 S7 1.7416(15) . ?
C9 S4 1.7530(15) . ?
C10 S7 1.7827(19) . ?
C10 H10A 0.9600 . ?
C10 H10B 0.9600 . ?
C10 H10C 0.9600 . ?

loop_
_geom_torsion_atom_site_label_1
_geom_torsion_atom_site_label_2
_geom_torsion_atom_site_label_3
_geom_torsion_atom_site_label_4
_geom_torsion
_geom_torsion_site_symmetry_1
_geom_torsion_site_symmetry_2
_geom_torsion_site_symmetry_3
_geom_torsion_site_symmetry_4
_geom_torsion_publ_flag
S1 C1 N2 C3 0.2(2) . . . . ?
C1 N2 C3 C4 -0.5(2) . . . . ?
C1 N2 C3 S3 -179.20(15) . . . . ?
N2 C3 C4 S1 0.5(2) . . . . ?
S3 C3 C4 S1 179.36(9) . . . . ?
N2 C3 C4 S2 -177.62(13) . . . . ?
S3 C3 C4 S2 1.2(2) . . . . ?
S3 C5 C6 S5 178.77(9) . . . . ?
S2 C5 C6 S5 -2.0(2) . . . . ?
S3 C5 C6 S4 -0.7(2) . . . . ?
S2 C5 C6 S4 178.50(9) . . . . ?
S6 C7 C9 S7 2.4(2) . . . . ?
S5 C7 C9 S7 -179.73(8) . . . . ?
S6 C7 C9 S4 -177.86(8) . . . . ?
S5 C7 C9 S4 -0.03(18) . . . . ?
C3 C4 S1 C1 -0.34(14) . . . . ?
S2 C4 S1 C1 177.51(14) . . . . ?
N2 C1 S1 C4 0.09(18) . . . . ?
C3 C4 S2 C5 -1.81(15) . . . . ?
S1 C4 S2 C5 -179.49(13) . . . . ?
C6 C5 S2 C4 -177.36(14) . . . . ?
S3 C5 S2 C4 1.87(11) . . . . ?
C4 C3 S3 C5 0.15(15) . . . . ?
N2 C3 S3 C5 178.86(16) . . . . ?
C6 C5 S3 C3 177.81(15) . . . . ?
S2 C5 S3 C3 -1.40(11) . . . . ?
C7 C9 S4 C6 -0.96(14) . . . . ?
S7 C9 S4 C6 178.75(10) . . . . ?
C5 C6 S4 C9 -178.90(14) . . . . ?
S5 C6 S4 C9 1.61(10) . . . . ?
C5 C6 S5 C7 178.90(15) . . . . ?
S4 C6 S5 C7 -1.62(10) . . . . ?
C9 C7 S5 C6 1.00(14) . . . . ?
S6 C7 S5 C6 178.98(9) . . . . ?
C9 C7 S6 C8 -101.21(16) . . . . ?
S5 C7 S6 C8 80.97(12) . . . . ?
C7 C9 S7 C10 -179.57(14) . . . . ?
S4 C9 S7 C10 0.74(12) . . . . ?
